data_4081075
loop_
_publ_author_name
'Wang, Fenhua'
'Wang, Shaowu'
'Zhu, Xiancui'
'Zhou, Shuangliu'
'Miao, Hui'
'Gu, Xiaoxia'
'Wei, Yun'
'Yuan, Qingbing'

_publ_section_title
;
 Novel Lanthanide Amides Incorporating Neutral Pyrrole Ligand in a
 Constrained Geometry Architecture: Synthesis, Characterization, Reaction,
 and Catalytic Activity
;
_journal_issue 14
_journal_name_full Organometallics
_journal_page_first 3920
_journal_paper_doi 10.1021/om400409x
_journal_volume 32
_journal_year 2013
_chemical_formula_sum 'C32 H43 N6 Nd'
_chemical_formula_weight 655.96
_chemical_name_systematic
;

 ?

;
_space_group_IT_number 2
_symmetry_cell_setting triclinic
_symmetry_space_group_name_Hall '-P 1'
_symmetry_space_group_name_H-M 'P -1'
_atom_sites_solution_hydrogens geom
_atom_sites_solution_primary direct
_atom_sites_solution_secondary difmap
_audit_creation_method SHELXL-97
_cell_angle_alpha 85.741(2)
_cell_angle_beta 81.455(2)
_cell_angle_gamma 66.256(2)
_cell_formula_units_Z 2
_cell_length_a 10.1491(18)
_cell_length_b 10.3206(18)
_cell_length_c 16.842(3)
_cell_measurement_reflns_used 6977
_cell_measurement_temperature 293(2)
_cell_measurement_theta_max 27.40
_cell_measurement_theta_min 2.21
_cell_volume 1596.7(5)
_computing_cell_refinement 'Bruker SMART'
_computing_data_collection 'Bruker SMART'
_computing_data_reduction 'Bruker SAINT'
_computing_molecular_graphics 'Bruker SHELXTL'
_computing_publication_material 'Bruker SHELXTL'
_computing_structure_refinement 'SHELXL-97 (Sheldrick, 1997)'
_computing_structure_solution 'SHELXS-97 (Sheldrick, 1990)'
_diffrn_ambient_temperature 293(2)
_diffrn_measured_fraction_theta_full 0.964
_diffrn_measured_fraction_theta_max 0.964
_diffrn_measurement_device_type 'CCD area detector'
_diffrn_measurement_method 'phi and omega scans'
_diffrn_radiation_monochromator graphite
_diffrn_radiation_source 'fine-focus sealed tube'
_diffrn_radiation_type MoK\a
_diffrn_radiation_wavelength 0.71073
_diffrn_reflns_av_R_equivalents 0.0327
_diffrn_reflns_av_sigmaI/netI 0.0568
_diffrn_reflns_limit_h_max 12
_diffrn_reflns_limit_h_min -13
_diffrn_reflns_limit_k_max 13
_diffrn_reflns_limit_k_min -13
_diffrn_reflns_limit_l_max 21
_diffrn_reflns_limit_l_min -21
_diffrn_reflns_number 13329
_diffrn_reflns_theta_full 27.56
_diffrn_reflns_theta_max 27.56
_diffrn_reflns_theta_min 2.16
_exptl_absorpt_coefficient_mu 1.655
_exptl_absorpt_correction_T_max 0.7662
_exptl_absorpt_correction_T_min 0.7331
_exptl_absorpt_correction_type multi-scan
_exptl_crystal_colour colorless
_exptl_crystal_density_diffrn 1.364
_exptl_crystal_density_method 'not measured'
_exptl_crystal_description block
_exptl_crystal_F_000 674
_exptl_crystal_size_max 0.20
_exptl_crystal_size_mid 0.19
_exptl_crystal_size_min 0.17
_refine_diff_density_max 1.617
_refine_diff_density_min -1.232
_refine_diff_density_rms 0.107
_refine_ls_extinction_method none
_refine_ls_goodness_of_fit_ref 1.025
_refine_ls_hydrogen_treatment constr
_refine_ls_matrix_type full
_refine_ls_number_parameters 360
_refine_ls_number_reflns 7119
_refine_ls_number_restraints 0
_refine_ls_restrained_S_all 1.025
_refine_ls_R_factor_all 0.0649
_refine_ls_R_factor_gt 0.0422
_refine_ls_shift/su_max 0.001
_refine_ls_shift/su_mean 0.000
_refine_ls_structure_factor_coef Fsqd
_refine_ls_weighting_details 'calc w=1/[\s^2^(Fo^2^)+(0.0645P)^2^+0.1280P] where P=(Fo^2^+2Fc^2^)/3'
_refine_ls_weighting_scheme calc
_refine_ls_wR_factor_gt 0.1026
_refine_ls_wR_factor_ref 0.1158
_reflns_number_gt 5552
_reflns_number_total 7119
_reflns_threshold_expression >2sigma(I)
_cod_data_source_file om400409x_si_002.cif
_cod_data_source_block 8
_cod_depositor_comments
;
The following automatic conversions were performed:

'_symmetry_cell_setting' value 'Triclinic' changed to 'triclinic'
according to /home/saulius/struct/CIF-dictionaries/cif_core.dic
dictionary named 'cif_core.dic' version 2.4.2 from 2011-04-26.

Automatic conversion script
Id: cif_fix_values 1891 2012-01-12 08:04:46Z andrius 
;
_cod_original_sg_symbol_H-M P-1
_cod_database_code 4081075

loop_
_symmetry_equiv_pos_as_xyz
'x, y, z'
'-x, -y, -z'

loop_
_atom_site_label
_atom_site_type_symbol
_atom_site_fract_x
_atom_site_fract_y
_atom_site_fract_z
_atom_site_U_iso_or_equiv
_atom_site_adp_type
_atom_site_occupancy
_atom_site_symmetry_multiplicity
_atom_site_calc_flag
_atom_site_refinement_flags
C13 C 1.0427(6) 0.1984(5) 0.0565(3) 0.0508(11) Uani 1 1 d .
C12 C 1.1654(6) 0.1145(5) 0.0899(3) 0.0566(13) Uani 1 1 d .
H12 H 1.2507 0.1294 0.0856 0.068 Uiso 1 1 calc R
C11 C 1.1396(6) 0.0015(5) 0.1321(3) 0.0604(14) Uani 1 1 d .
H11 H 1.2049 -0.0707 0.1605 0.072 Uiso 1 1 calc R
C10 C 1.0024(6) 0.0166(5) 0.1241(3) 0.0553(13) Uani 1 1 d .
C14 C 1.0127(7) 0.3296(6) 0.0060(4) 0.0700(16) Uani 1 1 d .
H14A H 1.0991 0.3481 -0.0054 0.105 Uiso 1 1 calc R
H14B H 0.9369 0.4080 0.0344 0.105 Uiso 1 1 calc R
H14C H 0.9829 0.3173 -0.0434 0.105 Uiso 1 1 calc R
C9 C 0.9246(8) -0.0771(6) 0.1526(4) 0.0779(18) Uani 1 1 d .
H9A H 0.9940 -0.1712 0.1618 0.117 Uiso 1 1 calc R
H9B H 0.8671 -0.0792 0.1127 0.117 Uiso 1 1 calc R
H9C H 0.8626 -0.0413 0.2018 0.117 Uiso 1 1 calc R
C8 C 0.7912(6) 0.2018(6) 0.0636(3) 0.0623(14) Uani 1 1 d .
H8A H 0.7610 0.1289 0.0503 0.075 Uiso 1 1 calc R
H8B H 0.7804 0.2681 0.0186 0.075 Uiso 1 1 calc R
C7 C 0.6958(6) 0.2789(6) 0.1383(3) 0.0590(13) Uani 1 1 d .
H7A H 0.5972 0.3295 0.1260 0.071 Uiso 1 1 calc R
H7B H 0.6944 0.2097 0.1803 0.071 Uiso 1 1 calc R
C6 C 0.6877(5) 0.5160(5) 0.1374(3) 0.0490(11) Uani 1 1 d .
C1 C 0.6067(6) 0.5603(6) 0.0726(3) 0.0620(14) Uani 1 1 d .
H1 H 0.5894 0.4939 0.0462 0.074 Uiso 1 1 calc R
C2 C 0.5520(6) 0.7002(7) 0.0470(3) 0.0712(17) Uani 1 1 d .
H2 H 0.4965 0.7265 0.0048 0.085 Uiso 1 1 calc R
C3 C 0.5784(6) 0.8009(6) 0.0831(4) 0.0711(17) Uani 1 1 d .
H3 H 0.5423 0.8947 0.0653 0.085 Uiso 1 1 calc R
C4 C 0.6595(6) 0.7599(6) 0.1461(4) 0.0639(14) Uani 1 1 d .
H4 H 0.6780 0.8269 0.1712 0.077 Uiso 1 1 calc R
C5 C 0.7139(5) 0.6201(5) 0.1726(3) 0.0554(12) Uani 1 1 d .
H5 H 0.7693 0.5951 0.2149 0.066 Uiso 1 1 calc R
C15 C 0.7245(6) 0.1103(6) 0.3371(3) 0.0577(13) Uani 1 1 d .
H15 H 0.6395 0.1693 0.3169 0.069 Uiso 1 1 calc R
C16 C 0.7340(7) 0.0008(7) 0.3912(4) 0.0796(19) Uani 1 1 d .
H16 H 0.6597 -0.0271 0.4132 0.096 Uiso 1 1 calc R
C17 C 0.8771(8) -0.0588(7) 0.4056(5) 0.084(2) Uani 1 1 d .
H17 H 0.9174 -0.1351 0.4400 0.101 Uiso 1 1 calc R
C18 C 0.9498(6) 0.0152(5) 0.3600(3) 0.0539(12) Uani 1 1 d .
C19 C 1.0959(6) 0.0006(5) 0.3586(3) 0.0579(13) Uani 1 1 d .
H19 H 1.1548 -0.0713 0.3900 0.069 Uiso 1 1 calc R
C20 C 1.3034(5) 0.0577(5) 0.3273(3) 0.0543(12) Uani 1 1 d .
C21 C 1.2923(7) 0.1693(7) 0.3850(4) 0.0768(18) Uani 1 1 d .
H21A H 1.2378 0.2618 0.3644 0.115 Uiso 1 1 calc R
H21B H 1.3880 0.1614 0.3908 0.115 Uiso 1 1 calc R
H21C H 1.2443 0.1550 0.4364 0.115 Uiso 1 1 calc R
C22 C 1.3943(7) -0.0910(7) 0.3566(6) 0.106(3) Uani 1 1 d .
H22A H 1.3647 -0.1007 0.4128 0.158 Uiso 1 1 calc R
H22B H 1.4950 -0.1061 0.3482 0.158 Uiso 1 1 calc R
H22C H 1.3802 -0.1596 0.3272 0.158 Uiso 1 1 calc R
C23 C 1.3749(7) 0.0862(7) 0.2452(4) 0.0802(18) Uani 1 1 d .
H23A H 1.3815 0.0174 0.2078 0.120 Uiso 1 1 calc R
H23B H 1.4705 0.0798 0.2498 0.120 Uiso 1 1 calc R
H23C H 1.3175 0.1794 0.2264 0.120 Uiso 1 1 calc R
C24 C 1.2001(6) 0.4381(6) 0.1515(4) 0.0682(16) Uani 1 1 d .
H24 H 1.2363 0.3930 0.1024 0.082 Uiso 1 1 calc R
C25 C 1.2471(7) 0.5326(7) 0.1792(5) 0.0813(19) Uani 1 1 d .
H25 H 1.3193 0.5606 0.1537 0.098 Uiso 1 1 calc R
C26 C 1.1649(8) 0.5767(7) 0.2525(5) 0.0806(19) Uani 1 1 d .
H26 H 1.1697 0.6423 0.2858 0.097 Uiso 1 1 calc R
C27 C 1.0737(5) 0.5052(5) 0.2673(3) 0.0531(12) Uani 1 1 d .
C28 C 0.9655(6) 0.5175(5) 0.3340(3) 0.0521(12) Uani 1 1 d .
H28 H 0.9515 0.5817 0.3736 0.063 Uiso 1 1 calc R
C29 C 0.7708(6) 0.4722(5) 0.4136(3) 0.0544(12) Uani 1 1 d .
C30 C 0.7381(8) 0.6057(7) 0.4595(4) 0.091(2) Uani 1 1 d .
H30A H 0.8206 0.5943 0.4852 0.136 Uiso 1 1 calc R
H30B H 0.6554 0.6217 0.4995 0.136 Uiso 1 1 calc R
H30C H 0.7178 0.6851 0.4229 0.136 Uiso 1 1 calc R
C31 C 0.6353(6) 0.4845(7) 0.3818(4) 0.0745(17) Uani 1 1 d .
H31A H 0.6065 0.5636 0.3451 0.112 Uiso 1 1 calc R
H31B H 0.5589 0.4983 0.4256 0.112 Uiso 1 1 calc R
H31C H 0.6540 0.3993 0.3544 0.112 Uiso 1 1 calc R
C32 C 0.8213(8) 0.3456(6) 0.4715(4) 0.082(2) Uani 1 1 d .
H32A H 0.8272 0.2624 0.4465 0.123 Uiso 1 1 calc R
H32B H 0.7532 0.3638 0.5196 0.123 Uiso 1 1 calc R
H32C H 0.9151 0.3312 0.4846 0.123 Uiso 1 1 calc R
N2 N 0.9428(5) 0.1377(4) 0.0775(2) 0.0524(10) Uani 1 1 d .
N1 N 0.7448(4) 0.3787(4) 0.1679(2) 0.0500(10) Uani 1 1 d .
N3 N 0.8537(4) 0.1217(4) 0.3169(2) 0.0457(9) Uani 1 1 d .
N4 N 1.1515(4) 0.0790(4) 0.3176(2) 0.0443(9) Uani 1 1 d .
N5 N 1.0946(5) 0.4191(4) 0.2046(3) 0.0549(10) Uani 1 1 d .
N6 N 0.8857(4) 0.4458(4) 0.3432(2) 0.0450(9) Uani 1 1 d .
Nd1 Nd 0.96026(3) 0.26436(2) 0.228051(14) 0.04066(10) Uani 1 1 d .

loop_
_atom_site_aniso_label
_atom_site_aniso_U_11
_atom_site_aniso_U_22
_atom_site_aniso_U_33
_atom_site_aniso_U_23
_atom_site_aniso_U_13
_atom_site_aniso_U_12
C13 0.062(3) 0.051(2) 0.033(2) -0.0099(19) -0.001(2) -0.017(2)
C12 0.055(3) 0.057(3) 0.050(3) -0.014(2) 0.005(2) -0.016(2)
C11 0.065(4) 0.048(3) 0.053(3) -0.011(2) -0.016(3) -0.003(2)
C10 0.072(4) 0.042(2) 0.047(3) -0.011(2) -0.011(3) -0.014(2)
C14 0.080(4) 0.060(3) 0.056(3) 0.000(3) 0.002(3) -0.017(3)
C9 0.110(5) 0.049(3) 0.084(4) -0.008(3) -0.020(4) -0.038(3)
C8 0.067(4) 0.065(3) 0.058(3) -0.008(3) -0.025(3) -0.022(3)
C7 0.054(3) 0.068(3) 0.056(3) -0.003(3) -0.018(3) -0.022(2)
C6 0.035(2) 0.062(3) 0.040(2) -0.004(2) -0.006(2) -0.007(2)
C1 0.055(3) 0.073(3) 0.051(3) -0.001(3) -0.020(3) -0.014(3)
C2 0.058(3) 0.088(4) 0.049(3) 0.008(3) -0.016(3) -0.008(3)
C3 0.062(4) 0.062(3) 0.065(4) 0.012(3) 0.000(3) -0.005(3)
C4 0.055(3) 0.061(3) 0.068(4) -0.008(3) -0.003(3) -0.015(2)
C5 0.046(3) 0.062(3) 0.049(3) -0.004(2) -0.011(2) -0.009(2)
C15 0.046(3) 0.065(3) 0.067(3) 0.009(3) -0.017(3) -0.025(2)
C16 0.078(4) 0.087(4) 0.091(5) 0.027(4) -0.021(4) -0.053(4)
C17 0.088(5) 0.073(4) 0.102(5) 0.041(4) -0.034(4) -0.044(3)
C18 0.056(3) 0.048(2) 0.055(3) 0.010(2) -0.011(2) -0.018(2)
C19 0.057(3) 0.047(2) 0.061(3) 0.005(2) -0.021(3) -0.009(2)
C20 0.036(3) 0.057(3) 0.067(3) -0.006(2) -0.021(2) -0.010(2)
C21 0.054(3) 0.098(4) 0.082(4) -0.032(4) -0.015(3) -0.027(3)
C22 0.056(4) 0.077(4) 0.176(9) 0.024(5) -0.053(5) -0.010(3)
C23 0.054(4) 0.101(5) 0.079(5) -0.010(4) -0.010(3) -0.021(3)
C24 0.058(3) 0.068(3) 0.074(4) 0.003(3) 0.008(3) -0.027(3)
C25 0.068(4) 0.079(4) 0.105(6) 0.009(4) -0.001(4) -0.043(3)
C26 0.088(5) 0.072(4) 0.098(5) -0.009(3) -0.006(4) -0.049(3)
C27 0.050(3) 0.049(2) 0.064(3) -0.003(2) -0.009(2) -0.022(2)
C28 0.065(3) 0.042(2) 0.049(3) -0.006(2) -0.014(2) -0.018(2)
C29 0.063(3) 0.051(2) 0.039(3) -0.006(2) 0.001(2) -0.014(2)
C30 0.107(5) 0.077(4) 0.077(5) -0.037(3) 0.027(4) -0.033(4)
C31 0.056(4) 0.085(4) 0.067(4) -0.004(3) 0.010(3) -0.017(3)
C32 0.100(5) 0.073(4) 0.053(4) 0.008(3) 0.003(3) -0.018(3)
N2 0.063(3) 0.048(2) 0.045(2) -0.0094(17) -0.014(2) -0.0164(19)
N1 0.049(2) 0.050(2) 0.043(2) -0.0063(17) -0.0109(18) -0.0079(17)
N3 0.045(2) 0.0484(19) 0.046(2) 0.0034(17) -0.0139(18) -0.0185(16)
N4 0.042(2) 0.0439(19) 0.044(2) -0.0002(16) -0.0120(17) -0.0112(16)
N5 0.052(3) 0.058(2) 0.053(3) -0.002(2) -0.001(2) -0.0231(19)
N6 0.045(2) 0.0409(18) 0.042(2) -0.0014(16) -0.0072(17) -0.0100(16)
Nd1 0.04221(15) 0.04113(13) 0.03674(14) -0.00290(9) -0.00601(10) -0.01391(9)

loop_
_atom_type_symbol
_atom_type_description
_atom_type_scat_dispersion_real
_atom_type_scat_dispersion_imag
_atom_type_scat_source
C C 0.0033 0.0016 'International Tables Vol C Tables 4.2.6.8 and 6.1.1.4'
H H 0.0000 0.0000 'International Tables Vol C Tables 4.2.6.8 and 6.1.1.4'
N N 0.0061 0.0033 'International Tables Vol C Tables 4.2.6.8 and 6.1.1.4'
Nd Nd -0.1943 3.0179 'International Tables Vol C Tables 4.2.6.8 and 6.1.1.4'

loop_
_geom_angle_atom_site_label_1
_geom_angle_atom_site_label_2
_geom_angle_atom_site_label_3
_geom_angle
C12 C13 N2 106.8(4)
C12 C13 C14 130.0(5)
N2 C13 C14 123.2(5)
C12 C13 Nd1 76.6(3)
N2 C13 Nd1 78.9(3)
C14 C13 Nd1 111.4(3)
C13 C12 C11 108.2(5)
C13 C12 Nd1 76.4(3)
C11 C12 Nd1 79.2(3)
C13 C12 H12 125.9
C11 C12 H12 125.9
Nd1 C12 H12 111.1
C10 C11 C12 108.2(5)
C10 C11 Nd1 78.8(3)
C12 C11 Nd1 73.3(3)
C10 C11 H11 125.9
C12 C11 H11 125.9
Nd1 C11 H11 114.2
C11 C10 N2 107.2(5)
C11 C10 C9 130.0(5)
N2 C10 C9 122.7(5)
C11 C10 Nd1 75.2(3)
N2 C10 Nd1 74.3(2)
C9 C10 Nd1 119.0(4)
C13 C14 H14A 109.5
C13 C14 H14B 109.5
H14A C14 H14B 109.5
C13 C14 H14C 109.5
H14A C14 H14C 109.5
H14B C14 H14C 109.5
C10 C9 H9A 109.5
C10 C9 H9B 109.5
H9A C9 H9B 109.5
C10 C9 H9C 109.5
H9A C9 H9C 109.5
H9B C9 H9C 109.5
N2 C8 C7 110.2(4)
N2 C8 H8A 109.6
C7 C8 H8A 109.6
N2 C8 H8B 109.6
C7 C8 H8B 109.6
H8A C8 H8B 108.1
N1 C7 C8 113.1(5)
N1 C7 H7A 109.0
C8 C7 H7A 109.0
N1 C7 H7B 109.0
C8 C7 H7B 109.0
H7A C7 H7B 107.8
N1 C6 C5 118.2(4)
N1 C6 C1 125.6(5)
C5 C6 C1 116.1(5)
C2 C1 C6 121.7(6)
C2 C1 H1 119.2
C6 C1 H1 119.2
C3 C2 C1 121.0(5)
C3 C2 H2 119.5
C1 C2 H2 119.5
C4 C3 C2 118.5(5)
C4 C3 H3 120.7
C2 C3 H3 120.7
C3 C4 C5 121.0(6)
C3 C4 H4 119.5
C5 C4 H4 119.5
C4 C5 C6 121.7(5)
C4 C5 H5 119.2
C6 C5 H5 119.2
N3 C15 C16 112.0(5)
N3 C15 H15 124.0
C16 C15 H15 124.0
C15 C16 C17 105.5(5)
C15 C16 H16 127.2
C17 C16 H16 127.2
C18 C17 C16 107.9(5)
C18 C17 H17 126.1
C16 C17 H17 126.1
N3 C18 C17 109.3(5)
N3 C18 C19 121.4(4)
C17 C18 C19 129.0(5)
N4 C19 C18 124.7(4)
N4 C19 H19 117.7
C18 C19 H19 117.7
N4 C20 C21 107.2(4)
N4 C20 C23 107.1(4)
C21 C20 C23 108.4(5)
N4 C20 C22 113.5(5)
C21 C20 C22 111.1(5)
C23 C20 C22 109.3(5)
C20 C21 H21A 109.5
C20 C21 H21B 109.5
H21A C21 H21B 109.5
C20 C21 H21C 109.5
H21A C21 H21C 109.5
H21B C21 H21C 109.5
C20 C22 H22A 109.5
C20 C22 H22B 109.5
H22A C22 H22B 109.5
C20 C22 H22C 109.5
H22A C22 H22C 109.5
H22B C22 H22C 109.5
C20 C23 H23A 109.5
C20 C23 H23B 109.5
H23A C23 H23B 109.5
C20 C23 H23C 109.5
H23A C23 H23C 109.5
H23B C23 H23C 109.5
N5 C24 C25 111.8(6)
N5 C24 H24 124.1
C25 C24 H24 124.1
C26 C25 C24 105.8(5)
C26 C25 H25 127.1
C24 C25 H25 127.1
C25 C26 C27 107.1(6)
C25 C26 H26 126.4
C27 C26 H26 126.4
N5 C27 C26 110.4(5)
N5 C27 C28 121.1(4)
C26 C27 C28 128.5(5)
N6 C28 C27 124.3(5)
N6 C28 H28 117.8
C27 C28 H28 117.8
N6 C29 C31 106.6(4)
N6 C29 C30 114.5(5)
C31 C29 C30 108.9(5)
N6 C29 C32 107.8(4)
C31 C29 C32 110.9(5)
C30 C29 C32 108.1(5)
C29 C30 H30A 109.5
C29 C30 H30B 109.5
H30A C30 H30B 109.5
C29 C30 H30C 109.5
H30A C30 H30C 109.5
H30B C30 H30C 109.5
C29 C31 H31A 109.5
C29 C31 H31B 109.5
H31A C31 H31B 109.5
C29 C31 H31C 109.5
H31A C31 H31C 109.5
H31B C31 H31C 109.5
C29 C32 H32A 109.5
C29 C32 H32B 109.5
H32A C32 H32B 109.5
C29 C32 H32C 109.5
H32A C32 H32C 109.5
H32B C32 H32C 109.5
C13 N2 C10 109.7(4)
C13 N2 C8 125.2(4)
C10 N2 C8 124.5(5)
C13 N2 Nd1 74.1(2)
C10 N2 Nd1 79.2(3)
C8 N2 Nd1 106.6(3)
C6 N1 C7 116.2(4)
C6 N1 Nd1 128.3(3)
C7 N1 Nd1 112.5(3)
C15 N3 C18 105.2(4)
C15 N3 Nd1 139.5(3)
C18 N3 Nd1 115.2(3)
C19 N4 C20 118.4(4)
C19 N4 Nd1 110.3(3)
C20 N4 Nd1 131.2(3)
C24 N5 C27 104.9(5)
C24 N5 Nd1 140.1(4)
C27 N5 Nd1 114.4(3)
C28 N6 C29 119.8(4)
C28 N6 Nd1 110.9(3)
C29 N6 Nd1 129.3(3)
N1 Nd1 N3 91.82(14)
N1 Nd1 N5 106.84(14)
N3 Nd1 N5 151.70(15)
N1 Nd1 N6 95.54(13)
N3 Nd1 N6 89.01(12)
N5 Nd1 N6 68.56(13)
N1 Nd1 N4 159.47(14)
N3 Nd1 N4 67.98(12)
N5 Nd1 N4 93.30(13)
N6 Nd1 N4 88.00(11)
N1 Nd1 C13 74.14(14)
N3 Nd1 C13 119.28(13)
N5 Nd1 C13 86.82(15)
N6 Nd1 C13 149.59(13)
N4 Nd1 C13 111.81(13)
N1 Nd1 C12 100.91(15)
N3 Nd1 C12 115.36(14)
N5 Nd1 C12 82.43(15)
N6 Nd1 C12 149.80(15)
N4 Nd1 C12 85.38(14)
C13 Nd1 C12 27.02(14)
N1 Nd1 N2 63.13(12)
N3 Nd1 N2 93.89(13)
N5 Nd1 N2 113.36(13)
N6 Nd1 N2 158.52(12)
N4 Nd1 N2 112.81(11)
C13 Nd1 N2 26.98(13)
C12 Nd1 N2 43.79(14)
N1 Nd1 C11 106.10(14)
N3 Nd1 C11 88.05(14)
N5 Nd1 C11 106.26(15)
N6 Nd1 C11 158.24(14)
N4 Nd1 C11 70.93(13)
C13 Nd1 C11 44.58(14)
C12 Nd1 C11 27.47(15)
N2 Nd1 C11 43.24(13)
N1 Nd1 C10 83.50(14)
N3 Nd1 C10 75.95(14)
N5 Nd1 C10 126.22(15)
N6 Nd1 C10 164.87(14)
N4 Nd1 C10 87.84(13)
C13 Nd1 C10 44.41(14)
C12 Nd1 C10 44.03(15)
N2 Nd1 C10 26.49(12)
C11 Nd1 C10 25.94(15)

loop_
_geom_bond_atom_site_label_1
_geom_bond_atom_site_label_2
_geom_bond_distance
C13 C12 1.373(7)
C13 N2 1.385(7)
C13 C14 1.492(7)
C13 Nd1 2.937(5)
C12 C11 1.415(8)
C12 Nd1 2.940(5)
C12 H12 0.9300
C11 C10 1.363(8)
C11 Nd1 3.014(5)
C11 H11 0.9300
C10 N2 1.389(6)
C10 C9 1.491(8)
C10 Nd1 3.058(5)
C14 H14A 0.9600
C14 H14B 0.9600
C14 H14C 0.9600
C9 H9A 0.9600
C9 H9B 0.9600
C9 H9C 0.9600
C8 N2 1.457(7)
C8 C7 1.523(8)
C8 H8A 0.9700
C8 H8B 0.9700
C7 N1 1.456(6)
C7 H7A 0.9700
C7 H7B 0.9700
C6 N1 1.388(6)
C6 C5 1.396(7)
C6 C1 1.402(7)
C1 C2 1.383(8)
C1 H1 0.9300
C2 C3 1.373(9)
C2 H2 0.9300
C3 C4 1.376(8)
C3 H3 0.9300
C4 C5 1.386(7)
C4 H4 0.9300
C5 H5 0.9300
C15 N3 1.355(6)
C15 C16 1.378(8)
C15 H15 0.9300
C16 C17 1.383(9)
C16 H16 0.9300
C17 C18 1.384(8)
C17 H17 0.9300
C18 N3 1.384(6)
C18 C19 1.426(7)
C19 N4 1.272(6)
C19 H19 0.9300
C20 N4 1.499(6)
C20 C21 1.521(8)
C20 C23 1.529(8)
C20 C22 1.527(8)
C21 H21A 0.9600
C21 H21B 0.9600
C21 H21C 0.9600
C22 H22A 0.9600
C22 H22B 0.9600
C22 H22C 0.9600
C23 H23A 0.9600
C23 H23B 0.9600
C23 H23C 0.9600
C24 N5 1.358(7)
C24 C25 1.380(9)
C24 H24 0.9300
C25 C26 1.378(10)
C25 H25 0.9300
C26 C27 1.385(7)
C26 H26 0.9300
C27 N5 1.368(7)
C27 C28 1.424(7)
C28 N6 1.286(6)
C28 H28 0.9300
C29 N6 1.491(6)
C29 C31 1.505(8)
C29 C30 1.523(7)
C29 C32 1.529(7)
C30 H30A 0.9600
C30 H30B 0.9600
C30 H30C 0.9600
C31 H31A 0.9600
C31 H31B 0.9600
C31 H31C 0.9600
C32 H32A 0.9600
C32 H32B 0.9600
C32 H32C 0.9600
N2 Nd1 2.996(4)
N1 Nd1 2.367(4)
N3 Nd1 2.459(4)
N4 Nd1 2.675(4)
N5 Nd1 2.463(4)
N6 Nd1 2.608(4)

loop_
_geom_torsion_atom_site_label_1
_geom_torsion_atom_site_label_2
_geom_torsion_atom_site_label_3
_geom_torsion_atom_site_label_4
_geom_torsion
N2 C13 C12 C11 -0.2(5)
C14 C13 C12 C11 -179.6(5)
Nd1 C13 C12 C11 73.6(4)
N2 C13 C12 Nd1 -73.8(3)
C14 C13 C12 Nd1 106.8(5)
C13 C12 C11 C10 0.2(6)
Nd1 C12 C11 C10 71.9(4)
C13 C12 C11 Nd1 -71.6(3)
C12 C11 C10 N2 -0.1(6)
Nd1 C11 C10 N2 68.0(3)
C12 C11 C10 C9 176.2(5)
Nd1 C11 C10 C9 -115.7(6)
C12 C11 C10 Nd1 -68.1(3)
N2 C8 C7 N1 52.4(6)
N1 C6 C1 C2 178.9(5)
C5 C6 C1 C2 -2.1(8)
C6 C1 C2 C3 1.7(9)
C1 C2 C3 C4 -0.7(9)
C2 C3 C4 C5 0.2(9)
C3 C4 C5 C6 -0.7(8)
N1 C6 C5 C4 -179.4(5)
C1 C6 C5 C4 1.6(8)
N3 C15 C16 C17 0.3(8)
C15 C16 C17 C18 -0.3(8)
C16 C17 C18 N3 0.2(8)
C16 C17 C18 C19 175.0(6)
N3 C18 C19 N4 -1.8(8)
C17 C18 C19 N4 -176.0(6)
N5 C24 C25 C26 -1.2(8)
C24 C25 C26 C27 1.4(8)
C25 C26 C27 N5 -1.1(7)
C25 C26 C27 C28 -178.0(6)
N5 C27 C28 N6 3.8(8)
C26 C27 C28 N6 -179.6(6)
C12 C13 N2 C10 0.2(5)
C14 C13 N2 C10 179.6(4)
Nd1 C13 N2 C10 -72.0(3)
C12 C13 N2 C8 171.6(4)
C14 C13 N2 C8 -9.0(7)
Nd1 C13 N2 C8 99.4(4)
C12 C13 N2 Nd1 72.2(3)
C14 C13 N2 Nd1 -108.4(4)
C11 C10 N2 C13 0.0(5)
C9 C10 N2 C13 -176.7(5)
Nd1 C10 N2 C13 68.6(3)
C11 C10 N2 C8 -171.5(4)
C9 C10 N2 C8 11.8(7)
Nd1 C10 N2 C8 -102.8(4)
C11 C10 N2 Nd1 -68.7(4)
C9 C10 N2 Nd1 114.7(5)
C7 C8 N2 C13 -95.4(6)
C7 C8 N2 C10 74.8(6)
C7 C8 N2 Nd1 -13.4(5)
C5 C6 N1 C7 170.5(5)
C1 C6 N1 C7 -10.6(7)
C5 C6 N1 Nd1 -30.7(6)
C1 C6 N1 Nd1 148.2(4)
C8 C7 N1 C6 90.2(5)
C8 C7 N1 Nd1 -71.9(5)
C16 C15 N3 C18 -0.1(7)
C16 C15 N3 Nd1 177.6(4)
C17 C18 N3 C15 -0.1(6)
C19 C18 N3 C15 -175.3(5)
C17 C18 N3 Nd1 -178.5(4)
C19 C18 N3 Nd1 6.3(6)
C18 C19 N4 C20 175.4(5)
C18 C19 N4 Nd1 -3.3(6)
C21 C20 N4 C19 -98.4(6)
C23 C20 N4 C19 145.4(5)
C22 C20 N4 C19 24.6(7)
C21 C20 N4 Nd1 79.9(5)
C23 C20 N4 Nd1 -36.3(6)
C22 C20 N4 Nd1 -157.1(5)
C25 C24 N5 C27 0.6(7)
C25 C24 N5 Nd1 -169.8(4)
C26 C27 N5 C24 0.3(6)
C28 C27 N5 C24 177.5(5)
C26 C27 N5 Nd1 173.5(4)
C28 C27 N5 Nd1 -9.3(6)
C27 C28 N6 C29 -177.2(5)
C27 C28 N6 Nd1 3.6(6)
C31 C29 N6 C28 132.8(5)
C30 C29 N6 C28 12.3(7)
C32 C29 N6 C28 -108.0(5)
C31 C29 N6 Nd1 -48.1(5)
C30 C29 N6 Nd1 -168.6(4)
C32 C29 N6 Nd1 71.1(5)
C6 N1 Nd1 N3 147.9(4)
C7 N1 Nd1 N3 -52.7(3)
C6 N1 Nd1 N5 -10.5(4)
C7 N1 Nd1 N5 148.9(3)
C6 N1 Nd1 N6 58.7(4)
C7 N1 Nd1 N6 -141.9(3)
C6 N1 Nd1 N4 157.9(4)
C7 N1 Nd1 N4 -42.7(5)
C6 N1 Nd1 C13 -92.1(4)
C7 N1 Nd1 C13 67.3(3)
C6 N1 Nd1 C12 -95.8(4)
C7 N1 Nd1 C12 63.6(4)
C6 N1 Nd1 N2 -118.7(4)
C7 N1 Nd1 N2 40.8(3)
C6 N1 Nd1 C11 -123.6(4)
C7 N1 Nd1 C11 35.8(4)
C6 N1 Nd1 C10 -136.5(4)
C7 N1 Nd1 C10 23.0(3)
C15 N3 Nd1 N1 -6.7(5)
C18 N3 Nd1 N1 170.9(3)
C15 N3 Nd1 N5 125.4(5)
C18 N3 Nd1 N5 -57.0(5)
C15 N3 Nd1 N6 88.8(5)
C18 N3 Nd1 N6 -93.6(3)
C15 N3 Nd1 N4 177.1(6)
C18 N3 Nd1 N4 -5.3(3)
C15 N3 Nd1 C13 -79.5(5)
C18 N3 Nd1 C13 98.1(4)
C15 N3 Nd1 C12 -109.7(5)
C18 N3 Nd1 C12 68.0(4)
C15 N3 Nd1 N2 -69.9(5)
C18 N3 Nd1 N2 107.7(3)
C15 N3 Nd1 C11 -112.7(5)
C18 N3 Nd1 C11 64.9(4)
C15 N3 Nd1 C10 -89.5(5)
C18 N3 Nd1 C10 88.1(4)
C24 N5 Nd1 N1 -93.4(6)
C27 N5 Nd1 N1 96.9(4)
C24 N5 Nd1 N3 137.4(5)
C27 N5 Nd1 N3 -32.3(5)
C24 N5 Nd1 N6 177.2(6)
C27 N5 Nd1 N6 7.5(3)
C24 N5 Nd1 N4 90.7(6)
C27 N5 Nd1 N4 -79.0(4)
C24 N5 Nd1 C13 -21.0(6)
C27 N5 Nd1 C13 169.3(4)
C24 N5 Nd1 C12 5.8(6)
C27 N5 Nd1 C12 -163.9(4)
C24 N5 Nd1 N2 -25.9(6)
C27 N5 Nd1 N2 164.3(3)
C24 N5 Nd1 C11 19.6(6)
C27 N5 Nd1 C11 -150.1(3)
C24 N5 Nd1 C10 0.9(6)
C27 N5 Nd1 C10 -168.8(3)
C28 N6 Nd1 N1 -111.6(3)
C29 N6 Nd1 N1 69.2(4)
C28 N6 Nd1 N3 156.6(3)
C29 N6 Nd1 N3 -22.6(4)
C28 N6 Nd1 N5 -5.7(3)
C29 N6 Nd1 N5 175.1(4)
C28 N6 Nd1 N4 88.6(3)
C29 N6 Nd1 N4 -90.5(4)
C28 N6 Nd1 C13 -43.8(5)
C29 N6 Nd1 C13 137.0(4)
C28 N6 Nd1 C12 11.3(5)
C29 N6 Nd1 C12 -167.8(3)
C28 N6 Nd1 N2 -105.2(4)
C29 N6 Nd1 N2 75.6(5)
C28 N6 Nd1 C11 74.4(5)
C29 N6 Nd1 C11 -104.8(5)
C28 N6 Nd1 C10 162.8(5)
C29 N6 Nd1 C10 -16.4(7)
C19 N4 Nd1 N1 -6.3(6)
C20 N4 Nd1 N1 175.3(4)
C19 N4 Nd1 N3 4.4(3)
C20 N4 Nd1 N3 -174.0(4)
C19 N4 Nd1 N5 162.6(3)
C20 N4 Nd1 N5 -15.8(4)
C19 N4 Nd1 N6 94.2(3)
C20 N4 Nd1 N6 -84.2(4)
C19 N4 Nd1 C13 -109.5(3)
C20 N4 Nd1 C13 72.1(4)
C19 N4 Nd1 C12 -115.3(4)
C20 N4 Nd1 C12 66.3(4)
C19 N4 Nd1 N2 -80.4(3)
C20 N4 Nd1 N2 101.2(4)
C19 N4 Nd1 C11 -91.4(4)
C20 N4 Nd1 C11 90.2(4)
C19 N4 Nd1 C10 -71.3(3)
C20 N4 Nd1 C10 110.3(4)
C12 C13 Nd1 N1 -171.9(3)
N2 C13 Nd1 N1 -61.5(3)
C14 C13 Nd1 N1 60.0(4)
C12 C13 Nd1 N3 -88.9(3)
N2 C13 Nd1 N3 21.5(3)
C14 C13 Nd1 N3 143.0(4)
C12 C13 Nd1 N5 79.6(3)
N2 C13 Nd1 N5 -170.0(3)
C14 C13 Nd1 N5 -48.5(4)
C12 C13 Nd1 N6 114.7(4)
N2 C13 Nd1 N6 -134.9(3)
C14 C13 Nd1 N6 -13.4(6)
C12 C13 Nd1 N4 -12.7(4)
N2 C13 Nd1 N4 97.7(3)
C14 C13 Nd1 N4 -140.8(4)
N2 C13 Nd1 C12 110.5(4)
C14 C13 Nd1 C12 -128.1(6)
C12 C13 Nd1 N2 -110.5(4)
C14 C13 Nd1 N2 121.5(5)
C12 C13 Nd1 C11 -37.6(3)
N2 C13 Nd1 C11 72.9(3)
C14 C13 Nd1 C11 -165.6(5)
C12 C13 Nd1 C10 -74.9(3)
N2 C13 Nd1 C10 35.5(3)
C14 C13 Nd1 C10 157.0(5)
C13 C12 Nd1 N1 7.9(3)
C11 C12 Nd1 N1 -104.0(3)
C13 C12 Nd1 N3 105.2(3)
C11 C12 Nd1 N3 -6.7(4)
C13 C12 Nd1 N5 -97.9(3)
C11 C12 Nd1 N5 150.2(4)
C13 C12 Nd1 N6 -113.9(4)
C11 C12 Nd1 N6 134.3(3)
C13 C12 Nd1 N4 168.1(3)
C11 C12 Nd1 N4 56.3(3)
C11 C12 Nd1 C13 -111.9(5)
C13 C12 Nd1 N2 37.9(3)
C11 C12 Nd1 N2 -74.0(3)
C13 C12 Nd1 C11 111.9(5)
C13 C12 Nd1 C10 76.5(3)
C11 C12 Nd1 C10 -35.4(3)
C13 N2 Nd1 N1 108.7(3)
C10 N2 Nd1 N1 -137.1(3)
C8 N2 Nd1 N1 -14.0(3)
C13 N2 Nd1 N3 -161.3(3)
C10 N2 Nd1 N3 -47.0(3)
C8 N2 Nd1 N3 76.0(3)
C13 N2 Nd1 N5 10.9(3)
C10 N2 Nd1 N5 125.2(3)
C8 N2 Nd1 N5 -111.8(3)
C13 N2 Nd1 N6 101.5(4)
C10 N2 Nd1 N6 -144.2(4)
C8 N2 Nd1 N6 -21.2(5)
C13 N2 Nd1 N4 -93.6(3)
C10 N2 Nd1 N4 20.7(3)
C8 N2 Nd1 N4 143.8(3)
C10 N2 Nd1 C13 114.3(4)
C8 N2 Nd1 C13 -122.7(4)
C13 N2 Nd1 C12 -38.0(3)
C10 N2 Nd1 C12 76.3(3)
C8 N2 Nd1 C12 -160.6(4)
C13 N2 Nd1 C11 -78.3(3)
C10 N2 Nd1 C11 36.0(3)
C8 N2 Nd1 C11 159.0(4)
C13 N2 Nd1 C10 -114.3(4)
C8 N2 Nd1 C10 123.0(5)
C10 C11 Nd1 N1 -30.4(3)
C12 C11 Nd1 N1 82.6(4)
C10 C11 Nd1 N3 60.9(3)
C12 C11 Nd1 N3 174.0(3)
C10 C11 Nd1 N5 -143.9(3)
C12 C11 Nd1 N5 -30.8(4)
C10 C11 Nd1 N6 143.4(4)
C12 C11 Nd1 N6 -103.6(4)
C10 C11 Nd1 N4 128.3(3)
C12 C11 Nd1 N4 -118.7(4)
C10 C11 Nd1 C13 -76.1(3)
C12 C11 Nd1 C13 36.9(3)
C10 C11 Nd1 C12 -113.0(5)
C10 C11 Nd1 N2 -36.8(3)
C12 C11 Nd1 N2 76.2(3)
C12 C11 Nd1 C10 113.0(5)
C11 C10 Nd1 N1 150.7(3)
N2 C10 Nd1 N1 37.7(3)
C9 C10 Nd1 N1 -81.4(4)
C11 C10 Nd1 N3 -115.8(3)
N2 C10 Nd1 N3 131.2(3)
C9 C10 Nd1 N3 12.1(4)
C11 C10 Nd1 N5 44.6(4)
N2 C10 Nd1 N5 -68.4(3)
C9 C10 Nd1 N5 172.5(4)
C11 C10 Nd1 N6 -122.1(5)
N2 C10 Nd1 N6 124.9(5)
C9 C10 Nd1 N6 5.8(8)
C11 C10 Nd1 N4 -47.9(3)
N2 C10 Nd1 N4 -160.9(3)
C9 C10 Nd1 N4 80.0(4)
C11 C10 Nd1 C13 76.8(4)
N2 C10 Nd1 C13 -36.2(3)
C9 C10 Nd1 C13 -155.3(5)
C11 C10 Nd1 C12 37.6(3)
N2 C10 Nd1 C12 -75.4(3)
C9 C10 Nd1 C12 165.5(5)
C11 C10 Nd1 N2 113.0(5)
C9 C10 Nd1 N2 -119.1(6)
N2 C10 Nd1 C11 -113.0(5)
C9 C10 Nd1 C11 127.9(6)
